data_1527863
loop_
_publ_author_name
'Naud, J.'
'Priest, P.'

_publ_section_title
;
 Contribution a l'etude du systeme cuivre-arsenic
;
_journal_name_full 'Materials Research Bulletin'
_journal_page_first 783
_journal_page_last 792
_journal_volume 7
_journal_year 1972
_chemical_formula_sum 'As Cu2'
_chemical_name_systematic 'Cu2 As'
_space_group_IT_number 129
_symmetry_space_group_name_Hall 'P 4ab 2ab -1ab'
_symmetry_space_group_name_H-M 'P 4/n m m :1'
_cell_angle_alpha 90
_cell_angle_beta 90
_cell_angle_gamma 90
_cell_formula_units_Z 2
_cell_length_a 3.788
_cell_length_b 3.788
_cell_length_c 5.942
_cell_volume 85.261
_citation_journal_id_ASTM MRBUAC
_cod_data_source_file Naud_MRBUAC_1972_1272.cif
_cod_data_source_block As1Cu2
_cod_original_cell_volume 85.26143
_cod_original_sg_symbol_Hall '-P 4a 2a (x-1/4,y+1/4,z)'
_cod_original_formula_sum 'As1 Cu2'
_cod_database_code 1527863

loop_
_symmetry_equiv_pos_as_xyz
x,y,z
-y+1/2,x+1/2,z
-x,-y,z
y+1/2,-x+1/2,z
x+1/2,-y+1/2,-z
y,x,-z
-x+1/2,y+1/2,-z
-y,-x,-z
-x+1/2,-y+1/2,-z
y,-x,-z
x+1/2,y+1/2,-z
-y,x,-z
-x,y,z
-y+1/2,-x+1/2,z
x,-y,z
y+1/2,x+1/2,z

loop_
_atom_site_label
_atom_site_type_symbol
_atom_site_fract_x
_atom_site_fract_y
_atom_site_fract_z
_atom_site_occupancy
_atom_site_U_iso_or_equiv
As1 As 0 0.5 0.709 1 0.0
Cu1 Cu 0 0 0 1 0.0
Cu2 Cu 0 0.5 0.303 1 0.0
